data_9004127
loop_
_publ_author_name
'Mellini, M.'
'Merlino, S.'

_publ_section_title
;
 Caysichite: A double crankshaft chain structure
;
_journal_name_full 'The Canadian Mineralogist'
_journal_page_first 81
_journal_page_last 88
_journal_volume 16
_journal_year 1978
_chemical_formula_sum 'C3 H8.5 Ca1.5 O23 Si4 Y2.5'
_chemical_name_mineral Caysichite-(Y)
_space_group_IT_number 36
_symmetry_space_group_name_Hall 'C 2c -2c'
_symmetry_space_group_name_H-M 'C c m 21'
_cell_angle_alpha 90
_cell_angle_beta 90
_cell_angle_gamma 90
_cell_formula_units_Z 4
_cell_length_a 13.27
_cell_length_b 13.91
_cell_length_c 9.73
_cell_volume 1796.019
_database_code_amcsd 0005150
_exptl_crystal_density_diffrn 2.986
_cod_original_formula_sum 'Y2.5 Ca1.5 Si4 O23 C3 H8.5'
_cod_database_code 9004127

loop_
_space_group_symop_operation_xyz
x,y,z
1/2+x,1/2+y,z
-x,y,1/2+z
1/2-x,1/2+y,1/2+z
x,-y,z
1/2+x,1/2-y,z
-x,-y,1/2+z
1/2-x,1/2-y,1/2+z

loop_
_atom_site_aniso_label
_atom_site_aniso_U_11
_atom_site_aniso_U_22
_atom_site_aniso_U_33
_atom_site_aniso_U_12
_atom_site_aniso_U_13
_atom_site_aniso_U_23
Y1 0.00812 0.01441 0.01386 0.00196 -0.00085 0.00357
Ca 0.01044 0.01941 0.01535 -0.00374 0.00170 -0.00398
Y2 0.01044 0.01941 0.01535 -0.00374 0.00170 -0.00398
Si1 0.00500 0.00206 0.00436 -0.00094 -0.00268 0.00062
Si2 0.00161 0.00147 0.00082 -0.00065 0.00046 0.00014
O1 0.00758 0.00020 0.00101 0.00000 -0.00334 0.00000
O2 0.01151 0.01255 0.00638 0.00000 0.00922 0.00000
O3 0.01160 0.00706 0.00484 -0.00290 -0.00674 -0.00199
O4 0.00375 0.00970 0.00700 0.00000 0.00124 0.00528
O5 0.00946 0.00696 0.01017 0.00458 -0.00196 -0.00542
O6 0.01186 0.02255 0.01074 0.00355 0.00752 -0.00528
Wat12 0.01124 0.01039 0.01223 -0.00196 0.00772 0.00034
Wat13 0.07583 0.09214 0.07914 0.00000 -0.06214 0.00000
Wat14 0.06245 0.00882 0.02782 0.00000 0.02355 0.00000
O-H14 0.06245 0.00882 0.02782 0.00000 0.02355 0.00000

loop_
_atom_site_label
_atom_site_fract_x
_atom_site_fract_y
_atom_site_fract_z
_atom_site_occupancy
_atom_site_U_iso_or_equiv
_atom_site_type_symbol
_atom_site_attached_hydrogens
Y1 0.14030 0.17100 0.04220 1.00000 ? Y 0
Ca 0.14710 0.16470 0.45740 0.75000 ? Ca 0
Y2 0.14710 0.16470 0.45740 0.25000 ? Y 0
Si1 0.39900 0.11030 0.08800 1.00000 ? Si 0
Si2 0.40690 0.11180 0.40390 1.00000 ? Si 0
O1 0.36720 0.00000 0.06180 1.00000 ? O 0
O2 0.37740 0.00000 0.43110 1.00000 ? O 0
O3 0.43900 0.12280 0.24570 1.00000 ? O 0
O4 0.30920 0.18080 0.05590 1.00000 ? O 0
O5 0.31870 0.18310 0.45550 1.00000 ? O 0
O6 0.49530 0.13820 -0.00540 1.00000 ? O 0
Wat12 0.15200 0.27800 0.24820 1.00000 ? O 2
Wat13 0.34780 0.00000 0.74450 1.00000 ? O 2
Wat14 0.16980 0.00000 0.52970 0.50000 ? O 2
O-H14 0.16980 0.00000 0.52970 0.50000 ? O 1
C1 0.06810 0.15270 0.75620 1.00000 0.01127 C 0
C2 0.16220 0.00000 0.18510 1.00000 0.00861 C 0
O7 0.16320 0.13810 0.77010 1.00000 0.03052 O 0
O8 0.02260 0.15970 0.64070 1.00000 0.01596 O 0
O9 0.02000 0.16350 0.86930 1.00000 0.01381 O 0
O10 0.13910 0.00000 0.05830 1.00000 0.02014 O 0
O11 0.17210 0.08090 0.25380 1.00000 0.00874 O 0

loop_
_cod_changelog_entry_id
_cod_changelog_entry_author
_cod_changelog_entry_date
_cod_changelog_entry_text
1
;cod-tools version 3.8.0
Id: cif_guess_AMCSD_atom_types 9581 2023-05-17 12:35:41Z saulius
;
2023-05-18T11:37:56+03:00
;Derived atom types and hydrogen counts
from atom names that follow the AMCSD naming convention
(Wat == water, O-H == hydroxyl).
;
2
;cod-tools version 3.10.1
Id: cif_fix_AMCSD_aniso_labels 10200 2024-08-01 14:09:44Z saulius
;
2024-08-02T12:20:30+03:00
;Changed the following '_atom_site_aniso_label' values:
'OH14' -> 'O-H14'
;
3
;cod-tools version 3.10.1
Id: cif_fix_AMCSD_atom_labels 10224 2024-08-07 11:09:31Z saulius
;
2024-08-07T19:39:08+03:00
;Changed the following '_atom_site_label' values:
the first duplicated label 'Y'  converted to 'Y1'
duplicated label 'Y' at index 2 converted to 'Y2'
;

loop_
_cod_related_entry_id
_cod_related_entry_database
_cod_related_entry_code
1 AMCSD 0005150
